data_4078947
loop_
_publ_author_name
'Tati\'c, Tanja'
'Hermann, Stefanie'
'Stalke, Dietmar'

_publ_section_title
;
 The [(DABCO)7&#x00B7;(LiCH2SiMe3)8] Octamer: More Aggregated than the
 Parent Starting Material [LiCH2SiMe3]6but Also Higher in Reactivity
;
_journal_issue 15
_journal_name_full Organometallics
_journal_page_first 5615
_journal_paper_doi 10.1021/om3005806
_journal_volume 31
_journal_year 2012
_chemical_formula_sum 'C37 H86 Li4 N7 Si4'
_chemical_formula_weight 769.25
_chemical_name_systematic
; 
 ? 
;
_space_group_IT_number 2
_symmetry_cell_setting triclinic
_symmetry_space_group_name_Hall '-P 1'
_symmetry_space_group_name_H-M 'P -1'
_atom_sites_solution_hydrogens geom
_atom_sites_solution_primary direct
_atom_sites_solution_secondary difmap
_audit_creation_method SHELXL-97
_cell_angle_alpha 64.0130(10)
_cell_angle_beta 88.2080(10)
_cell_angle_gamma 78.1910(10)
_cell_formula_units_Z 2
_cell_length_a 9.5014(6)
_cell_length_b 16.8738(10)
_cell_length_c 17.3714(10)
_cell_measurement_reflns_used 9774
_cell_measurement_temperature 100(2)
_cell_measurement_theta_max 30.39
_cell_measurement_theta_min 2.28
_cell_volume 2445.1(3)
_computing_cell_refinement 'Bruker AXS SAINT (v 7.46a, Bruker 2007)'
_computing_data_collection 'APEX2 (v2.2-0, Bruker 2007)'
_computing_data_reduction 'Bruker AXS SAINT (v 7.46a, Bruker 2007)'
_computing_molecular_graphics 'Bruker AXS SHELXTL (v 6.3.1, Bruker 2004)'
_computing_publication_material 'SHELXL-97 (Sheldrick, 1997)'
_computing_structure_refinement 'SHELXL-97 (Sheldrick, 1997)'
_computing_structure_solution 'SHELXS-97 (Sheldrick, 1990)'
_diffrn_ambient_temperature 100(2)
_diffrn_detector_area_resol_mean 8.3333
_diffrn_measured_fraction_theta_full 0.996
_diffrn_measured_fraction_theta_max 0.996
_diffrn_measurement_device_type 'Bruker three circle diffractometer'
_diffrn_measurement_method 'phi and omega scan'
_diffrn_radiation_monochromator mirror
_diffrn_radiation_source 'INCOATEC microsource'
_diffrn_radiation_type MoK\a
_diffrn_radiation_wavelength 0.71073
_diffrn_reflns_av_R_equivalents 0.0387
_diffrn_reflns_av_sigmaI/netI 0.0214
_diffrn_reflns_limit_h_max 13
_diffrn_reflns_limit_h_min -13
_diffrn_reflns_limit_k_max 24
_diffrn_reflns_limit_k_min -24
_diffrn_reflns_limit_l_max 24
_diffrn_reflns_limit_l_min -24
_diffrn_reflns_number 149794
_diffrn_reflns_theta_full 30.54
_diffrn_reflns_theta_max 30.54
_diffrn_reflns_theta_min 1.31
_diffrn_standards_decay_% 0
_diffrn_standards_interval_count 0
_diffrn_standards_interval_time 0
_diffrn_standards_number 0
_exptl_absorpt_coefficient_mu 0.153
_exptl_absorpt_correction_T_max 0.9970
_exptl_absorpt_correction_T_min 0.9628
_exptl_absorpt_correction_type multi-scan
_exptl_crystal_colour colourless
_exptl_crystal_density_diffrn 1.045
_exptl_crystal_density_method 'not measured'
_exptl_crystal_description plate
_exptl_crystal_F_000 850
_exptl_crystal_size_max 0.25
_exptl_crystal_size_mid 0.22
_exptl_crystal_size_min 0.02
_refine_diff_density_max 0.443
_refine_diff_density_min -0.289
_refine_diff_density_rms 0.044
_refine_ls_extinction_method none
_refine_ls_goodness_of_fit_ref 1.048
_refine_ls_hydrogen_treatment mixed
_refine_ls_matrix_type full
_refine_ls_number_parameters 569
_refine_ls_number_reflns 14931
_refine_ls_number_restraints 488
_refine_ls_restrained_S_all 1.032
_refine_ls_R_factor_all 0.0483
_refine_ls_R_factor_gt 0.0361
_refine_ls_shift/su_max 0.001
_refine_ls_shift/su_mean 0.000
_refine_ls_structure_factor_coef Fsqd
_refine_ls_weighting_details 'calc w=1/[\s^2^(Fo^2^)+(0.0441P)^2^+0.7522P] where P=(Fo^2^+2Fc^2^)/3'
_refine_ls_weighting_scheme calc
_refine_ls_wR_factor_gt 0.0899
_refine_ls_wR_factor_ref 0.0965
_reflns_number_gt 12347
_reflns_number_total 14931
_reflns_threshold_expression >2sigma(I)
_cod_data_source_file om3005806_si_001.cif
_cod_data_source_block test2
_cod_original_sg_symbol_H-M P-1
_cod_database_code 4078947

loop_
_symmetry_equiv_pos_as_xyz
'x, y, z'
'-x, -y, -z'

loop_
_atom_site_label
_atom_site_type_symbol
_atom_site_fract_x
_atom_site_fract_y
_atom_site_fract_z
_atom_site_U_iso_or_equiv
_atom_site_adp_type
_atom_site_occupancy
_atom_site_symmetry_multiplicity
_atom_site_calc_flag
_atom_site_refinement_flags
_atom_site_disorder_assembly
_atom_site_disorder_group
Si1 Si 0.58777(3) 0.77692(2) -0.071224(19) 0.01716(7) Uani 1 1 d . A .
C4 C 0.41208(12) 0.82700(7) -0.04767(7) 0.0179(2) Uani 1 1 d D A .
C3 C 0.64414(14) 0.65173(8) 0.00066(9) 0.0280(3) Uani 1 1 d . . .
H3A H 0.6500 0.6413 0.0607 0.042 Uiso 1 1 calc R . .
H3B H 0.7386 0.6282 -0.0143 0.042 Uiso 1 1 calc R . .
H3C H 0.5730 0.6208 -0.0072 0.042 Uiso 1 1 calc R . .
C1 C 0.74046(14) 0.82522(10) -0.05496(10) 0.0324(3) Uani 1 1 d . . .
H1A H 0.7239 0.8896 -0.0945 0.049 Uiso 1 1 calc R . .
H1B H 0.8315 0.7938 -0.0662 0.049 Uiso 1 1 calc R . .
H1C H 0.7453 0.8174 0.0043 0.049 Uiso 1 1 calc R . .
C2 C 0.59261(16) 0.79143(11) -0.18491(9) 0.0345(3) Uani 1 1 d . . .
H2A H 0.5112 0.7709 -0.1982 0.052 Uiso 1 1 calc R . .
H2B H 0.6832 0.7556 -0.1916 0.052 Uiso 1 1 calc R . .
H2C H 0.5860 0.8552 -0.2242 0.052 Uiso 1 1 calc R . .
Si2 Si 0.22325(4) 0.57780(2) 0.19779(2) 0.01973(7) Uani 1 1 d . . .
C7 C 0.18970(12) 0.69761(7) 0.12233(7) 0.0182(2) Uani 1 1 d D A .
C8 C 0.29658(17) 0.55473(9) 0.30703(8) 0.0323(3) Uani 1 1 d . . .
H8A H 0.3900 0.5721 0.3019 0.048 Uiso 1 1 calc R . .
H8B H 0.3087 0.4903 0.3457 0.048 Uiso 1 1 calc R . .
H8C H 0.2292 0.5898 0.3302 0.048 Uiso 1 1 calc R . .
C5 C 0.3614(2) 0.50646(10) 0.16080(9) 0.0456(4) Uani 1 1 d . . .
H5A H 0.3308 0.5166 0.1033 0.068 Uiso 1 1 calc R . .
H5B H 0.3704 0.4426 0.2007 0.068 Uiso 1 1 calc R . .
H5C H 0.4547 0.5232 0.1592 0.068 Uiso 1 1 calc R . .
C6 C 0.0584(2) 0.52851(13) 0.21837(12) 0.0504(5) Uani 1 1 d . . .
H6A H -0.0019 0.5487 0.2559 0.076 Uiso 1 1 calc R . .
H6B H 0.0870 0.4625 0.2462 0.076 Uiso 1 1 calc R . .
H6C H 0.0038 0.5485 0.1638 0.076 Uiso 1 1 calc R . .
Si3 Si 0.61751(3) 0.79991(2) 0.544742(19) 0.01796(7) Uani 1 1 d . . .
C15 C 0.73034(12) 0.72665(8) 0.50407(7) 0.0219(2) Uani 1 1 d D A .
C16 C 0.48537(14) 0.74834(10) 0.62560(8) 0.0287(3) Uani 1 1 d . . .
H16A H 0.4214 0.7256 0.6008 0.043 Uiso 1 1 calc R . .
H16B H 0.4280 0.7943 0.6406 0.043 Uiso 1 1 calc R . .
H16C H 0.5382 0.6985 0.6773 0.043 Uiso 1 1 calc R . .
C13 C 0.73468(15) 0.84209(11) 0.59738(8) 0.0324(3) Uani 1 1 d . . .
H13A H 0.8046 0.7909 0.6392 0.049 Uiso 1 1 calc R . .
H13B H 0.6745 0.8735 0.6267 0.049 Uiso 1 1 calc R . .
H13C H 0.7861 0.8839 0.5536 0.049 Uiso 1 1 calc R . .
C14 C 0.50219(14) 0.90179(9) 0.45553(9) 0.0281(3) Uani 1 1 d . . .
H14A H 0.5627 0.9311 0.4092 0.042 Uiso 1 1 calc R . .
H14B H 0.4558 0.9444 0.4777 0.042 Uiso 1 1 calc R . .
H14C H 0.4282 0.8829 0.4334 0.042 Uiso 1 1 calc R . .
Si4 Si 0.99135(3) 0.94500(2) 0.35302(2) 0.02021(7) Uani 1 1 d . A .
C12 C 0.94748(13) 0.85429(8) 0.33376(7) 0.0214(2) Uani 1 1 d D A .
C10 C 1.11715(15) 1.01286(9) 0.27859(10) 0.0319(3) Uani 1 1 d . . .
H10A H 1.2097 0.9727 0.2820 0.048 Uiso 1 1 calc R . .
H10B H 1.1325 1.0588 0.2956 0.048 Uiso 1 1 calc R . .
H10C H 1.0745 1.0423 0.2195 0.048 Uiso 1 1 calc R . .
C11 C 1.08238(14) 0.89975(9) 0.46383(9) 0.0278(3) Uani 1 1 d . . .
H11A H 1.0210 0.8660 0.5070 0.042 Uiso 1 1 calc R . .
H11B H 1.0979 0.9501 0.4740 0.042 Uiso 1 1 calc R . .
H11C H 1.1754 0.8597 0.4678 0.042 Uiso 1 1 calc R . .
C9 C 0.82173(15) 1.02823(9) 0.34681(10) 0.0330(3) Uani 1 1 d . . .
H9A H 0.7671 1.0490 0.2921 0.049 Uiso 1 1 calc R . .
H9B H 0.8466 1.0799 0.3508 0.049 Uiso 1 1 calc R . .
H9C H 0.7630 0.9992 0.3943 0.049 Uiso 1 1 calc R . .
N2 N 0.21724(10) 0.67226(6) -0.07585(6) 0.01848(18) Uani 1 1 d D A .
N1 N 0.09730(11) 0.64332(7) -0.19095(6) 0.0238(2) Uani 1 1 d D . .
C49 C 0.32216(12) 0.61426(8) -0.10437(7) 0.0220(2) Uani 1 1 d D . .
H49A H 0.3572 0.5548 -0.0551 0.026 Uiso 1 1 calc R . .
H49B H 0.4060 0.6423 -0.1262 0.026 Uiso 1 1 calc R . .
C47 C 0.15976(15) 0.75787(8) -0.15243(8) 0.0282(3) Uani 1 1 d D . .
H47A H 0.2398 0.7879 -0.1791 0.034 Uiso 1 1 calc R . .
H47B H 0.0911 0.7987 -0.1349 0.034 Uiso 1 1 calc R . .
C48 C 0.09629(14) 0.62615(10) -0.04118(8) 0.0299(3) Uani 1 1 d D . .
H48A H 0.0209 0.6653 -0.0253 0.036 Uiso 1 1 calc R . .
H48B H 0.1314 0.5695 0.0112 0.036 Uiso 1 1 calc R . .
C51 C 0.25135(13) 0.60135(8) -0.17606(8) 0.0254(2) Uani 1 1 d D . .
H51A H 0.2999 0.6286 -0.2298 0.031 Uiso 1 1 calc R . .
H51B H 0.2639 0.5361 -0.1595 0.031 Uiso 1 1 calc R . .
C52 C 0.08240(17) 0.74014(9) -0.21883(10) 0.0365(3) Uani 1 1 d D . .
H52A H -0.0211 0.7693 -0.2260 0.044 Uiso 1 1 calc R . .
H52B H 0.1243 0.7671 -0.2751 0.044 Uiso 1 1 calc R . .
C50 C 0.03115(16) 0.60458(11) -0.10849(9) 0.0366(3) Uani 1 1 d D . .
H50A H 0.0469 0.5384 -0.0871 0.044 Uiso 1 1 calc R . .
H50B H -0.0740 0.6294 -0.1171 0.044 Uiso 1 1 calc R . .
N4 N 0.61007(10) 0.81045(6) 0.27760(6) 0.02100(19) Uani 1 1 d DU . .
N3 N 0.43515(9) 0.82000(6) 0.16030(6) 0.01697(17) Uani 1 1 d DU . .
C24 C 0.6806(3) 0.7560(2) 0.23539(18) 0.0265(6) Uani 0.618(6) 1 d PDU A 1
H24A H 0.7228 0.6941 0.2792 0.032 Uiso 0.618(6) 1 calc PR A 1
H24B H 0.7597 0.7826 0.2024 0.032 Uiso 0.618(6) 1 calc PR A 1
C28 C 0.5598(3) 0.90482(13) 0.21400(15) 0.0225(5) Uani 0.618(6) 1 d PDU A 1
H28A H 0.6433 0.9337 0.1937 0.027 Uiso 0.618(6) 1 calc PR A 1
H28B H 0.4959 0.9386 0.2407 0.027 Uiso 0.618(6) 1 calc PR A 1
C26 C 0.4812(3) 0.7743(2) 0.31742(13) 0.0230(5) Uani 0.618(6) 1 d PDU A 1
H26A H 0.4383 0.8038 0.3535 0.028 Uiso 0.618(6) 1 calc PR A 1
H26B H 0.5098 0.7086 0.3544 0.028 Uiso 0.618(6) 1 calc PR A 1
C23 C 0.5701(4) 0.7518(3) 0.1740(3) 0.0221(9) Uani 0.618(6) 1 d PDU A 1
H23A H 0.6121 0.7631 0.1182 0.027 Uiso 0.618(6) 1 calc PR A 1
H23B H 0.5483 0.6909 0.1988 0.027 Uiso 0.618(6) 1 calc PR A 1
C27 C 0.4766(5) 0.9075(2) 0.1372(2) 0.0230(9) Uani 0.618(6) 1 d PDU A 1
H27A H 0.3889 0.9563 0.1198 0.028 Uiso 0.618(6) 1 calc PR A 1
H27B H 0.5379 0.9210 0.0877 0.028 Uiso 0.618(6) 1 calc PR A 1
C25 C 0.3697(3) 0.7934(3) 0.24472(17) 0.0202(8) Uani 0.618(6) 1 d PDU A 1
H25A H 0.3313 0.7387 0.2588 0.024 Uiso 0.618(6) 1 calc PR A 1
H25B H 0.2882 0.8425 0.2408 0.024 Uiso 0.618(6) 1 calc PR A 1
C24' C 0.6502(5) 0.7308(2) 0.2591(3) 0.0258(9) Uani 0.382(6) 1 d PDU A 2
H24C H 0.6409 0.6758 0.3112 0.031 Uiso 0.382(6) 1 calc PR A 2
H24D H 0.7522 0.7238 0.2447 0.031 Uiso 0.382(6) 1 calc PR A 2
C28' C 0.6149(5) 0.8905(2) 0.1927(2) 0.0268(10) Uani 0.382(6) 1 d PDU A 2
H28C H 0.7109 0.8821 0.1701 0.032 Uiso 0.382(6) 1 calc PR A 2
H28D H 0.6000 0.9459 0.2012 0.032 Uiso 0.382(6) 1 calc PR A 2
C26' C 0.4597(3) 0.8182(4) 0.3006(3) 0.0273(9) Uani 0.382(6) 1 d PDU A 2
H26C H 0.4264 0.8766 0.3031 0.033 Uiso 0.382(6) 1 calc PR A 2
H26D H 0.4547 0.7695 0.3586 0.033 Uiso 0.382(6) 1 calc PR A 2
C23' C 0.5543(6) 0.7405(4) 0.1842(4) 0.0174(12) Uani 0.382(6) 1 d PDU A 2
H23C H 0.6125 0.7473 0.1343 0.021 Uiso 0.382(6) 1 calc PR A 2
H23D H 0.5149 0.6855 0.2016 0.021 Uiso 0.382(6) 1 calc PR A 2
C27' C 0.4976(8) 0.9012(3) 0.1274(3) 0.0217(14) Uani 0.382(6) 1 d PDU A 2
H27C H 0.4209 0.9549 0.1171 0.026 Uiso 0.382(6) 1 calc PR A 2
H27D H 0.5401 0.9104 0.0721 0.026 Uiso 0.382(6) 1 calc PR A 2
C25' C 0.3575(5) 0.8123(6) 0.2371(3) 0.0212(13) Uani 0.382(6) 1 d PDU A 2
H25C H 0.3265 0.7540 0.2639 0.025 Uiso 0.382(6) 1 calc PR A 2
H25D H 0.2707 0.8616 0.2211 0.025 Uiso 0.382(6) 1 calc PR A 2
Li1 Li 0.3042(2) 0.71292(14) 0.00871(13) 0.0213(4) Uani 1 1 d . . .
Li2 Li 0.2905(2) 0.81767(13) 0.06963(12) 0.0183(4) Uani 1 1 d . . .
Li4 Li 0.9439(2) 0.75597(14) 0.46763(13) 0.0213(4) Uani 1 1 d . . .
Li3 Li 0.7473(2) 0.80782(16) 0.36941(13) 0.0266(4) Uani 1 1 d . A .
N5 N 1.12269(9) 0.65251(6) 0.52177(5) 0.01513(16) Uani 1 1 d D A .
N6 N 1.33037(10) 0.51080(6) 0.58531(6) 0.01918(18) Uani 1 1 d D . .
C43 C 1.15934(12) 0.62718(7) 0.61312(7) 0.0185(2) Uani 1 1 d D . .
H43A H 1.0731 0.6154 0.6463 0.022 Uiso 1 1 calc R A .
H43B H 1.1900 0.6777 0.6177 0.022 Uiso 1 1 calc R . .
C41 C 1.08151(12) 0.57470(7) 0.51671(8) 0.0213(2) Uani 1 1 d D . .
H41A H 1.0565 0.5903 0.4561 0.026 Uiso 1 1 calc R A .
H41B H 0.9955 0.5608 0.5496 0.026 Uiso 1 1 calc R . .
C40 C 1.25408(11) 0.66935(7) 0.47424(7) 0.0188(2) Uani 1 1 d D . .
H40A H 1.2838 0.7212 0.4766 0.023 Uiso 1 1 calc R A .
H40B H 1.2329 0.6848 0.4133 0.023 Uiso 1 1 calc R . .
C44 C 1.28237(12) 0.54170(8) 0.65097(7) 0.0202(2) Uani 1 1 d D A .
H44A H 1.3647 0.5554 0.6730 0.024 Uiso 1 1 calc R . .
H44B H 1.2480 0.4930 0.6997 0.024 Uiso 1 1 calc R . .
C45 C 1.20677(13) 0.49089(7) 0.55340(8) 0.0244(2) Uani 1 1 d D A .
H45A H 1.1735 0.4406 0.6009 0.029 Uiso 1 1 calc R . .
H45B H 1.2370 0.4717 0.5080 0.029 Uiso 1 1 calc R . .
C46 C 1.37846(12) 0.58504(8) 0.51325(7) 0.0216(2) Uani 1 1 d D A .
H46A H 1.4121 0.5655 0.4685 0.026 Uiso 1 1 calc R . .
H46B H 1.4603 0.6005 0.5337 0.026 Uiso 1 1 calc R . .
N7 N 0.1048(3) 0.9312(2) 0.02733(18) 0.0118(10) Uani 0.50 1 d PD B -1
C36 C 0.1380(2) 1.01146(13) 0.03055(15) 0.0203(4) Uani 0.50 1 d PD B -1
H36A H 0.2211 1.0284 -0.0041 0.024 Uiso 0.50 1 calc PR B -1
H36B H 0.1649 0.9969 0.0906 0.024 Uiso 0.50 1 calc PR B -1
C35 C 0.0624(2) 0.95573(15) -0.06274(13) 0.0189(4) Uani 0.50 1 d PD B -1
H35A H 0.0374 0.9033 -0.0663 0.023 Uiso 0.50 1 calc PR B -1
H35B H 0.1446 0.9718 -0.0986 0.023 Uiso 0.50 1 calc PR B -1
C37 C -0.0206(2) 0.90845(14) 0.07895(13) 0.0194(4) Uani 0.50 1 d PD B -1
H37A H 0.0049 0.8924 0.1395 0.023 Uiso 0.50 1 calc PR B -1
H37B H -0.0464 0.8554 0.0768 0.023 Uiso 0.50 1 calc PR B -1
N7A N -0.1165(4) 1.0664(2) -0.03084(19) 0.0161(12) Uani 0.50 1 d PD . -1
C36B C -0.0680(2) 1.03626(15) -0.09725(13) 0.0200(4) Uani 0.50 1 d PD B -1
H36C H -0.0411 1.0869 -0.1475 0.024 Uiso 0.50 1 calc PR B -1
H36D H -0.1482 1.0184 -0.1164 0.024 Uiso 0.50 1 calc PR B -1
C35B C -0.1514(2) 0.98900(14) 0.04443(14) 0.0223(4) Uani 0.50 1 d PD B -1
H35C H -0.2332 0.9701 0.0282 0.027 Uiso 0.50 1 calc PR B -1
H35D H -0.1811 1.0076 0.0903 0.027 Uiso 0.50 1 calc PR B -1
C37B C 0.0069(2) 1.09196(14) -0.00435(17) 0.0249(5) Uani 0.50 1 d PD B -1
H37C H -0.0215 1.1120 0.0407 0.030 Uiso 0.50 1 calc PR B -1
H37D H 0.0341 1.1430 -0.0541 0.030 Uiso 0.50 1 calc PR B -1
H7A H 0.1051(13) 0.7103(12) 0.0854(10) 0.042(5) Uiso 1 1 d D . .
H7B H 0.1638(18) 0.7310(10) 0.1561(10) 0.037(4) Uiso 1 1 d D . .
H4B H 0.4274(18) 0.8721(9) -0.0301(10) 0.035(4) Uiso 1 1 d D . .
H4A H 0.3526(16) 0.8618(10) -0.1009(7) 0.039(5) Uiso 1 1 d D . .
H12A H 0.8890(16) 0.8830(11) 0.2800(7) 0.040(5) Uiso 1 1 d D . .
H12B H 1.0344(12) 0.8159(10) 0.3284(11) 0.039(5) Uiso 1 1 d D . .
H15A H 0.6710(16) 0.6992(11) 0.4826(10) 0.037(4) Uiso 1 1 d D . .
H15B H 0.7898(16) 0.6772(9) 0.5524(8) 0.041(5) Uiso 1 1 d D . .

loop_
_atom_site_aniso_label
_atom_site_aniso_U_11
_atom_site_aniso_U_22
_atom_site_aniso_U_33
_atom_site_aniso_U_23
_atom_site_aniso_U_13
_atom_site_aniso_U_12
Si1 0.01610(14) 0.01795(14) 0.01671(14) -0.00715(11) 0.00541(10) -0.00389(11)
C4 0.0165(5) 0.0189(5) 0.0191(5) -0.0094(4) 0.0032(4) -0.0030(4)
C3 0.0297(6) 0.0203(6) 0.0299(6) -0.0099(5) 0.0037(5) 0.0001(5)
C1 0.0210(6) 0.0349(7) 0.0449(8) -0.0188(6) 0.0069(5) -0.0111(5)
C2 0.0365(7) 0.0452(8) 0.0221(6) -0.0162(6) 0.0106(5) -0.0072(6)
Si2 0.02926(17) 0.01411(13) 0.01515(14) -0.00562(11) 0.00760(11) -0.00611(12)
C7 0.0215(5) 0.0155(5) 0.0180(5) -0.0074(4) 0.0009(4) -0.0048(4)
C8 0.0454(8) 0.0262(6) 0.0196(6) -0.0064(5) -0.0002(5) -0.0039(6)
C5 0.0681(11) 0.0264(7) 0.0242(7) -0.0067(5) 0.0066(7) 0.0171(7)
C6 0.0716(12) 0.0556(10) 0.0455(9) -0.0278(8) 0.0266(8) -0.0493(10)
Si3 0.01596(14) 0.02450(15) 0.01525(13) -0.00915(12) 0.00268(10) -0.00746(11)
C15 0.0189(5) 0.0240(5) 0.0188(5) -0.0069(4) 0.0022(4) -0.0024(4)
C16 0.0272(6) 0.0389(7) 0.0266(6) -0.0170(5) 0.0109(5) -0.0167(5)
C13 0.0319(7) 0.0514(8) 0.0235(6) -0.0193(6) 0.0053(5) -0.0234(6)
C14 0.0295(6) 0.0253(6) 0.0291(6) -0.0127(5) -0.0020(5) -0.0023(5)
Si4 0.01830(14) 0.01774(14) 0.02218(15) -0.00616(12) 0.00485(11) -0.00548(11)
C12 0.0209(5) 0.0220(5) 0.0180(5) -0.0048(4) -0.0015(4) -0.0070(4)
C10 0.0333(7) 0.0248(6) 0.0409(7) -0.0151(6) 0.0184(6) -0.0140(5)
C11 0.0278(6) 0.0282(6) 0.0305(6) -0.0169(5) 0.0003(5) -0.0033(5)
C9 0.0266(6) 0.0230(6) 0.0371(7) -0.0041(5) 0.0085(5) -0.0020(5)
N2 0.0199(4) 0.0172(4) 0.0214(4) -0.0115(4) 0.0031(3) -0.0038(3)
N1 0.0280(5) 0.0241(5) 0.0239(5) -0.0134(4) 0.0018(4) -0.0089(4)
C49 0.0231(5) 0.0221(5) 0.0216(5) -0.0123(4) 0.0020(4) -0.0003(4)
C47 0.0332(7) 0.0168(5) 0.0336(7) -0.0116(5) -0.0109(5) -0.0005(5)
C48 0.0309(6) 0.0441(8) 0.0309(6) -0.0267(6) 0.0141(5) -0.0197(6)
C51 0.0324(6) 0.0266(6) 0.0219(5) -0.0158(5) 0.0037(5) -0.0042(5)
C52 0.0461(8) 0.0227(6) 0.0387(8) -0.0135(6) -0.0192(6) 0.0000(6)
C50 0.0372(7) 0.0574(9) 0.0370(7) -0.0329(7) 0.0158(6) -0.0296(7)
N4 0.0181(4) 0.0246(5) 0.0170(4) -0.0049(4) -0.0020(3) -0.0074(4)
N3 0.0166(4) 0.0183(4) 0.0166(4) -0.0077(3) 0.0008(3) -0.0049(3)
C24 0.0208(11) 0.0315(13) 0.0162(11) -0.0048(10) -0.0035(8) 0.0052(9)
C28 0.0199(11) 0.0219(9) 0.0249(10) -0.0080(8) -0.0038(8) -0.0072(8)
C26 0.0243(10) 0.0334(13) 0.0164(9) -0.0122(9) 0.0038(7) -0.0148(10)
C23 0.0228(13) 0.0219(13) 0.0181(13) -0.0075(11) 0.0030(11) -0.0008(11)
C27 0.0214(15) 0.0194(12) 0.0241(12) -0.0047(10) -0.0064(10) -0.0056(10)
C25 0.0160(12) 0.0300(19) 0.0209(12) -0.0157(10) 0.0041(9) -0.0080(10)
C24' 0.0240(18) 0.0273(18) 0.0156(18) -0.0041(14) -0.0042(13) 0.0051(14)
C28' 0.025(2) 0.0213(15) 0.0262(17) -0.0007(13) -0.0121(14) -0.0094(14)
C26' 0.0191(15) 0.046(3) 0.0262(18) -0.0252(19) 0.0007(12) -0.0050(16)
C23' 0.0194(18) 0.0178(18) 0.014(2) -0.0065(16) 0.0044(15) -0.0045(15)
C27' 0.019(2) 0.0135(17) 0.025(2) -0.0004(15) -0.0130(18) -0.0033(15)
C25' 0.0157(18) 0.031(3) 0.026(2) -0.0202(18) 0.0005(14) -0.0056(16)
Li1 0.0244(10) 0.0202(9) 0.0227(9) -0.0119(8) 0.0043(7) -0.0067(8)
Li2 0.0183(9) 0.0173(8) 0.0198(9) -0.0090(7) 0.0000(7) -0.0029(7)
Li4 0.0181(9) 0.0216(9) 0.0192(9) -0.0058(8) -0.0009(7) -0.0010(7)
Li3 0.0229(10) 0.0335(11) 0.0202(10) -0.0070(9) -0.0037(8) -0.0096(9)
N5 0.0150(4) 0.0152(4) 0.0149(4) -0.0063(3) 0.0002(3) -0.0033(3)
N6 0.0193(4) 0.0172(4) 0.0198(4) -0.0082(4) -0.0034(3) -0.0005(3)
C43 0.0196(5) 0.0200(5) 0.0156(5) -0.0083(4) 0.0013(4) -0.0023(4)
C41 0.0194(5) 0.0184(5) 0.0267(6) -0.0105(4) -0.0048(4) -0.0033(4)
C40 0.0181(5) 0.0172(5) 0.0182(5) -0.0060(4) 0.0042(4) -0.0026(4)
C44 0.0206(5) 0.0213(5) 0.0155(5) -0.0066(4) -0.0026(4) -0.0007(4)
C45 0.0264(6) 0.0158(5) 0.0297(6) -0.0096(4) -0.0087(5) -0.0015(4)
C46 0.0174(5) 0.0226(5) 0.0214(5) -0.0086(4) 0.0018(4) 0.0006(4)
N7 0.0124(16) 0.0084(18) 0.014(2) -0.0052(15) -0.0004(12) 0.0011(12)
C36 0.0156(9) 0.0161(9) 0.0293(11) -0.0107(9) -0.0071(8) -0.0006(8)
C35 0.0162(9) 0.0234(10) 0.0167(10) -0.0114(8) -0.0014(7) 0.0025(8)
C37 0.0167(10) 0.0172(9) 0.0185(10) -0.0039(8) 0.0049(8) -0.0012(8)
N7A 0.0146(18) 0.020(2) 0.015(2) -0.0080(17) 0.0015(13) -0.0064(15)
C36B 0.0172(10) 0.0254(11) 0.0150(9) -0.0098(8) -0.0026(7) 0.0031(8)
C35B 0.0188(10) 0.0182(10) 0.0209(10) -0.0026(8) 0.0075(8) -0.0003(8)
C37B 0.0197(10) 0.0177(10) 0.0379(13) -0.0140(10) -0.0122(9) 0.0011(8)

loop_
_atom_type_symbol
_atom_type_description
_atom_type_scat_dispersion_real
_atom_type_scat_dispersion_imag
_atom_type_scat_source
C C 0.0033 0.0016 'International Tables Vol C Tables 4.2.6.8 and 6.1.1.4'
H H 0.0000 0.0000 'International Tables Vol C Tables 4.2.6.8 and 6.1.1.4'
Li Li -0.0003 0.0001 'International Tables Vol C Tables 4.2.6.8 and 6.1.1.4'
N N 0.0061 0.0033 'International Tables Vol C Tables 4.2.6.8 and 6.1.1.4'
Si Si 0.0817 0.0704 'International Tables Vol C Tables 4.2.6.8 and 6.1.1.4'

loop_
_geom_angle_atom_site_label_1
_geom_angle_atom_site_label_2
_geom_angle_atom_site_label_3
_geom_angle
_geom_angle_site_symmetry_1
_geom_angle_site_symmetry_3
C4 Si1 C2 112.86(6) . .
C4 Si1 C1 113.74(6) . .
C2 Si1 C1 105.96(7) . .
C4 Si1 C3 112.57(6) . .
C2 Si1 C3 106.68(7) . .
C1 Si1 C3 104.34(6) . .
C4 Si1 Li1 42.46(5) . .
C2 Si1 Li1 109.89(6) . .
C1 Si1 Li1 143.01(6) . .
C3 Si1 Li1 73.88(6) . .
Si1 C4 Li1 103.24(7) . .
Si1 C4 Li2 137.97(8) . .
Li1 C4 Li2 65.26(8) . .
Si1 C4 H4B 107.2(10) . .
Li1 C4 H4B 133.5(10) . .
Li2 C4 H4B 68.6(10) . .
Si1 C4 H4A 108.6(10) . .
Li1 C4 H4A 98.5(10) . .
Li2 C4 H4A 112.9(10) . .
H4B C4 H4A 104.0(14) . .
Si1 C3 H3A 109.5 . .
Si1 C3 H3B 109.5 . .
H3A C3 H3B 109.5 . .
Si1 C3 H3C 109.5 . .
H3A C3 H3C 109.5 . .
H3B C3 H3C 109.5 . .
Si1 C1 H1A 109.5 . .
Si1 C1 H1B 109.5 . .
H1A C1 H1B 109.5 . .
Si1 C1 H1C 109.5 . .
H1A C1 H1C 109.5 . .
H1B C1 H1C 109.5 . .
Si1 C2 H2A 109.5 . .
Si1 C2 H2B 109.5 . .
H2A C2 H2B 109.5 . .
Si1 C2 H2C 109.5 . .
H2A C2 H2C 109.5 . .
H2B C2 H2C 109.5 . .
C7 Si2 C6 113.92(8) . .
C7 Si2 C8 112.58(6) . .
C6 Si2 C8 105.09(7) . .
C7 Si2 C5 112.35(6) . .
C6 Si2 C5 106.94(9) . .
C8 Si2 C5 105.29(7) . .
Si2 C7 Li1 108.78(8) . .
Si2 C7 Li2 142.80(8) . .
Li1 C7 Li2 66.45(8) . .
Si2 C7 H7A 107.4(11) . .
Li1 C7 H7A 84.0(11) . .
Li2 C7 H7A 108.6(11) . .
Si2 C7 H7B 106.7(10) . .
Li1 C7 H7B 137.6(10) . .
Li2 C7 H7B 71.3(10) . .
H7A C7 H7B 106.8(14) . .
Si2 C8 H8A 109.5 . .
Si2 C8 H8B 109.5 . .
H8A C8 H8B 109.5 . .
Si2 C8 H8C 109.5 . .
H8A C8 H8C 109.5 . .
H8B C8 H8C 109.5 . .
Si2 C5 H5A 109.5 . .
Si2 C5 H5B 109.5 . .
H5A C5 H5B 109.5 . .
Si2 C5 H5C 109.5 . .
H5A C5 H5C 109.5 . .
H5B C5 H5C 109.5 . .
Si2 C6 H6A 109.5 . .
Si2 C6 H6B 109.5 . .
H6A C6 H6B 109.5 . .
Si2 C6 H6C 109.5 . .
H6A C6 H6C 109.5 . .
H6B C6 H6C 109.5 . .
C15 Si3 C13 109.81(6) . .
C15 Si3 C14 111.59(6) . .
C13 Si3 C14 107.40(7) . .
C15 Si3 C16 116.65(6) . .
C13 Si3 C16 106.52(6) . .
C14 Si3 C16 104.32(6) . .
Si3 C15 Li3 107.01(9) . .
Si3 C15 Li4 115.49(8) . .
Li3 C15 Li4 64.53(8) . .
Si3 C15 H15A 110.3(10) . .
Li3 C15 H15A 82.7(10) . .
Li4 C15 H15A 129.4(10) . .
Si3 C15 H15B 107.6(10) . .
Li3 C15 H15B 138.4(11) . .
Li4 C15 H15B 80.1(11) . .
H15A C15 H15B 105.9(14) . .
Si3 C16 H16A 109.5 . .
Si3 C16 H16B 109.5 . .
H16A C16 H16B 109.5 . .
Si3 C16 H16C 109.5 . .
H16A C16 H16C 109.5 . .
H16B C16 H16C 109.5 . .
Si3 C13 H13A 109.5 . .
Si3 C13 H13B 109.5 . .
H13A C13 H13B 109.5 . .
Si3 C13 H13C 109.5 . .
H13A C13 H13C 109.5 . .
H13B C13 H13C 109.5 . .
Si3 C14 H14A 109.5 . .
Si3 C14 H14B 109.5 . .
H14A C14 H14B 109.5 . .
Si3 C14 H14C 109.5 . .
H14A C14 H14C 109.5 . .
H14B C14 H14C 109.5 . .
C12 Si4 C9 109.93(6) . .
C12 Si4 C10 117.30(6) . .
C9 Si4 C10 106.36(6) . .
C12 Si4 C11 111.25(6) . .
C9 Si4 C11 107.21(6) . .
C10 Si4 C11 104.19(7) . .
C12 Si4 Li4 45.27(5) . .
C9 Si4 Li4 107.96(6) . .
C10 Si4 Li4 145.44(6) . .
C11 Si4 Li4 69.16(6) . .
Si4 C12 Li3 122.89(9) . .
Si4 C12 Li4 98.34(8) . .
Li3 C12 Li4 64.26(8) . .
Si4 C12 H12A 106.7(10) . .
Li3 C12 H12A 76.4(10) . .
Li4 C12 H12A 140.4(10) . .
Si4 C12 H12B 110.7(10) . .
Li3 C12 H12B 122.1(10) . .
Li4 C12 H12B 89.4(10) . .
H12A C12 H12B 109.0(14) . .
Si4 C10 H10A 109.5 . .
Si4 C10 H10B 109.5 . .
H10A C10 H10B 109.5 . .
Si4 C10 H10C 109.5 . .
H10A C10 H10C 109.5 . .
H10B C10 H10C 109.5 . .
Si4 C11 H11A 109.5 . .
Si4 C11 H11B 109.5 . .
H11A C11 H11B 109.5 . .
Si4 C11 H11C 109.5 . .
H11A C11 H11C 109.5 . .
H11B C11 H11C 109.5 . .
Si4 C9 H9A 109.5 . .
Si4 C9 H9B 109.5 . .
H9A C9 H9B 109.5 . .
Si4 C9 H9C 109.5 . .
H9A C9 H9C 109.5 . .
H9B C9 H9C 109.5 . .
C49 N2 C47 107.83(9) . .
C49 N2 C48 107.60(9) . .
C47 N2 C48 107.98(10) . .
C49 N2 Li1 115.40(9) . .
C47 N2 Li1 104.30(8) . .
C48 N2 Li1 113.36(9) . .
C52 N1 C51 108.14(10) . .
C52 N1 C50 108.88(11) . .
C51 N1 C50 107.52(10) . .
N2 C49 C51 110.48(9) . .
N2 C49 H49A 109.6 . .
C51 C49 H49A 109.6 . .
N2 C49 H49B 109.6 . .
C51 C49 H49B 109.6 . .
H49A C49 H49B 108.1 . .
N2 C47 C52 110.77(9) . .
N2 C47 H47A 109.5 . .
C52 C47 H47A 109.5 . .
N2 C47 H47B 109.5 . .
C52 C47 H47B 109.5 . .
H47A C47 H47B 108.1 . .
N2 C48 C50 110.60(10) . .
N2 C48 H48A 109.5 . .
C50 C48 H48A 109.5 . .
N2 C48 H48B 109.5 . .
C50 C48 H48B 109.5 . .
H48A C48 H48B 108.1 . .
N1 C51 C49 111.18(9) . .
N1 C51 H51A 109.4 . .
C49 C51 H51A 109.4 . .
N1 C51 H51B 109.4 . .
C49 C51 H51B 109.4 . .
H51A C51 H51B 108.0 . .
N1 C52 C47 110.89(10) . .
N1 C52 H52A 109.5 . .
C47 C52 H52A 109.5 . .
N1 C52 H52B 109.5 . .
C47 C52 H52B 109.5 . .
H52A C52 H52B 108.0 . .
N1 C50 C48 111.02(10) . .
N1 C50 H50A 109.4 . .
C48 C50 H50A 109.4 . .
N1 C50 H50B 109.4 . .
C48 C50 H50B 109.4 . .
H50A C50 H50B 108.0 . .
C24 N4 C26' 125.51(19) . .
C24 N4 C28 110.24(14) . .
C26' N4 C28 83.9(2) . .
C24 N4 C24' 22.17(15) . .
C26' N4 C24' 108.2(2) . .
C28 N4 C24' 126.22(18) . .
C24 N4 C26 107.59(15) . .
C26' N4 C26 25.49(18) . .
C28 N4 C26 108.03(14) . .
C24' N4 C26 87.0(2) . .
C24 N4 C28' 85.4(2) . .
C26' N4 C28' 107.2(2) . .
C28 N4 C28' 26.96(17) . .
C24' N4 C28' 104.7(2) . .
C26 N4 C28' 127.85(17) . .
C24 N4 Li3 111.92(13) . .
C26' N4 Li3 112.31(15) . .
C28 N4 Li3 108.37(11) . .
C24' N4 Li3 113.78(16) . .
C26 N4 Li3 110.62(11) . .
C28' N4 Li3 110.17(14) . .
C25' N3 C23' 108.9(3) . .
C25' N3 C27' 109.6(3) . .
C23' N3 C27' 108.1(3) . .
C25' N3 C23 116.6(4) . .
C23' N3 C23 10.4(5) . .
C27' N3 C23 98.4(4) . .
C25' N3 C27 99.0(4) . .
C23' N3 C27 116.4(4) . .
C27' N3 C27 11.3(5) . .
C23 N3 C27 107.2(2) . .
C25' N3 C25 11.0(5) . .
C23' N3 C25 98.5(4) . .
C27' N3 C25 117.6(4) . .
C23 N3 C25 106.7(2) . .
C27 N3 C25 107.5(2) . .
C25' N3 Li2 108.37(17) . .
C23' N3 Li2 107.40(18) . .
C27' N3 Li2 114.27(17) . .
C23 N3 Li2 109.53(14) . .
C27 N3 Li2 116.10(13) . .
C25 N3 Li2 109.31(13) . .
N4 C24 C23 110.21(18) . .
N4 C24 H24A 109.6 . .
C23 C24 H24A 109.6 . .
N4 C24 H24B 109.6 . .
C23 C24 H24B 109.6 . .
H24A C24 H24B 108.1 . .
N4 C28 C27 109.37(17) . .
N4 C28 H28A 109.8 . .
C27 C28 H28A 109.8 . .
N4 C28 H28B 109.8 . .
C27 C28 H28B 109.8 . .
H28A C28 H28B 108.2 . .
N4 C26 C25 108.58(16) . .
N4 C26 H26A 110.0 . .
C25 C26 H26A 110.0 . .
N4 C26 H26B 110.0 . .
C25 C26 H26B 110.0 . .
H26A C26 H26B 108.4 . .
N3 C23 C24 110.6(2) . .
N3 C23 H23A 109.5 . .
C24 C23 H23A 109.5 . .
N3 C23 H23B 109.5 . .
C24 C23 H23B 109.5 . .
H23A C23 H23B 108.1 . .
N3 C27 C28 110.86(19) . .
N3 C27 H27A 109.5 . .
C28 C27 H27A 109.5 . .
N3 C27 H27B 109.5 . .
C28 C27 H27B 109.5 . .
H27A C27 H27B 108.1 . .
N3 C25 C26 111.57(18) . .
N3 C25 H25A 109.3 . .
C26 C25 H25A 109.3 . .
N3 C25 H25B 109.3 . .
C26 C25 H25B 109.3 . .
H25A C25 H25B 108.0 . .
N4 C24' C23' 111.8(2) . .
N4 C24' H24C 109.3 . .
C23' C24' H24C 109.3 . .
N4 C24' H24D 109.3 . .
C23' C24' H24D 109.3 . .
H24C C24' H24D 107.9 . .
N4 C28' C27' 110.7(2) . .
N4 C28' H28C 109.5 . .
C27' C28' H28C 109.5 . .
N4 C28' H28D 109.5 . .
C27' C28' H28D 109.5 . .
H28C C28' H28D 108.1 . .
N4 C26' C25' 113.2(2) . .
N4 C26' H26C 108.9 . .
C25' C26' H26C 108.9 . .
N4 C26' H26D 108.9 . .
C25' C26' H26D 108.9 . .
H26C C26' H26D 107.7 . .
N3 C23' C24' 109.7(3) . .
N3 C23' H23C 109.7 . .
C24' C23' H23C 109.7 . .
N3 C23' H23D 109.7 . .
C24' C23' H23D 109.7 . .
H23C C23' H23D 108.2 . .
N3 C27' C28' 110.1(3) . .
N3 C27' H27C 109.6 . .
C28' C27' H27C 109.6 . .
N3 C27' H27D 109.6 . .
C28' C27' H27D 109.6 . .
H27C C27' H27D 108.2 . .
N3 C25' C26' 108.3(3) . .
N3 C25' H25C 110.0 . .
C26' C25' H25C 110.0 . .
N3 C25' H25D 110.0 . .
C26' C25' H25D 110.0 . .
H25C C25' H25D 108.4 . .
N2 Li1 C7 116.61(10) . .
N2 Li1 C4 117.73(10) . .
C7 Li1 C4 117.03(10) . .
N2 Li1 Li2 149.86(11) . .
C7 Li1 Li2 58.11(7) . .
C4 Li1 Li2 58.93(7) . .
N2 Li1 Si1 106.03(8) . .
C7 Li1 Si1 137.32(9) . .
C4 Li1 Si1 34.30(4) . .
Li2 Li1 Si1 85.81(7) . .
N2 Li1 H7A 94.9(3) . .
C7 Li1 H7A 25.1(2) . .
C4 Li1 H7A 124.7(5) . .
Li2 Li1 H7A 70.4(4) . .
Si1 Li1 H7A 156.2(4) . .
N3 Li2 N7A 108.94(12) . 2_575
N3 Li2 N7 112.48(12) . .
N7A Li2 N7 3.78(14) 2_575 .
N3 Li2 C7 113.74(9) . .
N7A Li2 C7 106.25(12) 2_575 .
N7 Li2 C7 103.21(11) . .
N3 Li2 C4 108.21(9) . .
N7A Li2 C4 108.32(12) 2_575 .
N7 Li2 C4 107.80(11) . .
C7 Li2 C4 111.24(9) . .
N3 Li2 Li1 130.27(10) . .
N7A Li2 Li1 120.76(13) 2_575 .
N7 Li2 Li1 117.25(12) . .
C7 Li2 Li1 55.44(7) . .
C4 Li2 Li1 55.81(7) . .
N3 Li2 H7B 99.4(4) . .
N7A Li2 H7B 92.5(4) 2_575 .
N7 Li2 H7B 90.6(4) . .
C7 Li2 H7B 25.7(2) . .
C4 Li2 H7B 136.9(2) . .
Li1 Li2 H7B 81.1(2) . .
N3 Li2 H4B 90.5(4) . .
N7A Li2 H4B 98.5(4) 2_575 .
N7 Li2 H4B 99.6(4) . .
C7 Li2 H4B 136.3(2) . .
C4 Li2 H4B 25.27(19) . .
Li1 Li2 H4B 81.0(2) . .
H7B Li2 H4B 161.9(4) . .
N5 Li4 C12 117.96(10) . .
N5 Li4 C15 118.29(10) . .
C12 Li4 C15 113.81(9) . .
N5 Li4 Li3 142.70(12) . .
C12 Li4 Li3 57.53(8) . .
C15 Li4 Li3 56.84(8) . .
N5 Li4 Si4 118.25(8) . .
C12 Li4 Si4 36.39(5) . .
C15 Li4 Si4 123.24(8) . .
Li3 Li4 Si4 80.64(8) . .
N5 Li4 H15B 94.5(3) . .
C12 Li4 H15B 138.1(3) . .
C15 Li4 H15B 25.3(2) . .
Li3 Li4 H15B 80.5(3) . .
Si4 Li4 H15B 144.7(3) . .
N4 Li3 C15 121.09(11) . .
N4 Li3 C12 120.40(11) . .
C15 Li3 C12 116.27(10) . .
N4 Li3 Li4 158.18(14) . .
C15 Li3 Li4 58.63(8) . .
C12 Li3 Li4 58.22(8) . .
N4 Li3 H12A 96.0(3) . .
C15 Li3 H12A 142.0(2) . .
C12 Li3 H12A 25.9(2) . .
Li4 Li3 H12A 84.0(2) . .
N4 Li3 H15A 96.3(3) . .
C15 Li3 H15A 25.4(2) . .
C12 Li3 H15A 136.8(4) . .
Li4 Li3 H15A 79.1(3) . .
H12A Li3 H15A 160.9(5) . .
C40 N5 C41 107.93(8) . .
C40 N5 C43 108.03(8) . .
C41 N5 C43 108.30(8) . .
C40 N5 Li4 113.95(8) . .
C41 N5 Li4 103.95(8) . .
C43 N5 Li4 114.31(9) . .
C45 N6 C46 108.24(9) . .
C45 N6 C44 108.67(9) . .
C46 N6 C44 108.17(9) . .
N5 C43 C44 110.37(8) . .
N5 C43 H43A 109.6 . .
C44 C43 H43A 109.6 . .
N5 C43 H43B 109.6 . .
C44 C43 H43B 109.6 . .
H43A C43 H43B 108.1 . .
N5 C41 C45 110.56(8) . .
N5 C41 H41A 109.5 . .
C45 C41 H41A 109.5 . .
N5 C41 H41B 109.5 . .
C45 C41 H41B 109.5 . .
H41A C41 H41B 108.1 . .
N5 C40 C46 110.73(8) . .
N5 C40 H40A 109.5 . .
C46 C40 H40A 109.5 . .
N5 C40 H40B 109.5 . .
C46 C40 H40B 109.5 . .
H40A C40 H40B 108.1 . .
N6 C44 C43 110.87(8) . .
N6 C44 H44A 109.5 . .
C43 C44 H44A 109.5 . .
N6 C44 H44B 109.5 . .
C43 C44 H44B 109.5 . .
H44A C44 H44B 108.1 . .
N6 C45 C41 110.92(9) . .
N6 C45 H45A 109.5 . .
C41 C45 H45A 109.5 . .
N6 C45 H45B 109.5 . .
C41 C45 H45B 109.5 . .
H45A C45 H45B 108.0 . .
N6 C46 C40 110.67(9) . .
N6 C46 H46A 109.5 . .
C40 C46 H46A 109.5 . .
N6 C46 H46B 109.5 . .
C40 C46 H46B 109.5 . .
H46A C46 H46B 108.1 . .
C36 N7 C35 108.0(2) . .
C36 N7 C37 107.9(2) . .
C35 N7 C37 108.1(2) . .
C36 N7 Li2 112.42(19) . .
C35 N7 Li2 107.88(17) . .
C37 N7 Li2 112.39(17) . .
N7 C36 C37B 111.05(18) . .
N7 C36 H36A 109.4 . .
C37B C36 H36A 109.4 . .
N7 C36 H36B 109.4 . .
C37B C36 H36B 109.4 . .
H36A C36 H36B 108.0 . .
N7 C35 C36B 110.77(18) . .
N7 C35 H35A 109.5 . .
C36B C35 H35A 109.5 . .
N7 C35 H35B 109.5 . .
C36B C35 H35B 109.5 . .
H35A C35 H35B 108.1 . .
N7 C37 C35B 110.69(18) . .
N7 C37 H37A 109.5 . .
C35B C37 H37A 109.5 . .
N7 C37 H37B 109.5 . .
C35B C37 H37B 109.5 . .
H37A C37 H37B 108.1 . .
C35B N7A C36B 108.3(2) . .
C35B N7A C37B 107.8(2) . .
C36B N7A C37B 107.2(2) . .
C35B N7A Li2 110.95(19) . 2_575
C36B N7A Li2 116.4(2) . 2_575
C37B N7A Li2 105.75(19) . 2_575
N7A C36B C35 111.32(19) . .
N7A C36B H36C 109.4 . .
C35 C36B H36C 109.4 . .
N7A C36B H36D 109.4 . .
C35 C36B H36D 109.4 . .
H36C C36B H36D 108.0 . .
N7A C35B C37 111.33(19) . .
N7A C35B H35C 109.4 . .
C37 C35B H35C 109.4 . .
N7A C35B H35D 109.4 . .
C37 C35B H35D 109.4 . .
H35C C35B H35D 108.0 . .
N7A C37B C36 110.91(19) . .
N7A C37B H37C 109.5 . .
C36 C37B H37C 109.5 . .
N7A C37B H37D 109.5 . .
C36 C37B H37D 109.5 . .
H37C C37B H37D 108.0 . .

loop_
_geom_bond_atom_site_label_1
_geom_bond_atom_site_label_2
_geom_bond_distance
_geom_bond_site_symmetry_2
Si1 C4 1.8305(11) .
Si1 C2 1.8809(13) .
Si1 C1 1.8868(13) .
Si1 C3 1.8910(13) .
Si1 Li1 3.162(2) .
C4 Li1 2.193(2) .
C4 Li2 2.271(2) .
C4 H4B 0.972(7) .
C4 H4A 0.970(7) .
C3 H3A 0.9800 .
C3 H3B 0.9800 .
C3 H3C 0.9800 .
C1 H1A 0.9800 .
C1 H1B 0.9800 .
C1 H1C 0.9800 .
C2 H2A 0.9800 .
C2 H2B 0.9800 .
C2 H2C 0.9800 .
Si2 C7 1.8294(11) .
Si2 C6 1.8737(16) .
Si2 C8 1.8875(14) .
Si2 C5 1.8876(14) .
C7 Li1 2.163(2) .
C7 Li2 2.230(2) .
C7 H7A 0.972(7) .
C7 H7B 0.973(7) .
C8 H8A 0.9800 .
C8 H8B 0.9800 .
C8 H8C 0.9800 .
C5 H5A 0.9800 .
C5 H5B 0.9800 .
C5 H5C 0.9800 .
C6 H6A 0.9800 .
C6 H6B 0.9800 .
C6 H6C 0.9800 .
Si3 C15 1.8309(12) .
Si3 C13 1.8816(13) .
Si3 C14 1.8862(13) .
Si3 C16 1.8901(12) .
C15 Li3 2.152(2) .
C15 Li4 2.195(2) .
C15 H15A 0.971(7) .
C15 H15B 0.971(7) .
C16 H16A 0.9800 .
C16 H16B 0.9800 .
C16 H16C 0.9800 .
C13 H13A 0.9800 .
C13 H13B 0.9800 .
C13 H13C 0.9800 .
C14 H14A 0.9800 .
C14 H14B 0.9800 .
C14 H14C 0.9800 .
Si4 C12 1.8294(12) .
Si4 C9 1.8797(14) .
Si4 C10 1.8915(13) .
Si4 C11 1.8928(13) .
Si4 Li4 3.051(2) .
C12 Li3 2.174(2) .
C12 Li4 2.191(2) .
C12 H12A 0.970(7) .
C12 H12B 0.969(7) .
C10 H10A 0.9800 .
C10 H10B 0.9800 .
C10 H10C 0.9800 .
C11 H11A 0.9800 .
C11 H11B 0.9800 .
C11 H11C 0.9800 .
C9 H9A 0.9800 .
C9 H9B 0.9800 .
C9 H9C 0.9800 .
N2 C49 1.4804(13) .
N2 C47 1.4809(14) .
N2 C48 1.4835(14) .
N2 Li1 2.122(2) .
N1 C52 1.4628(15) .
N1 C51 1.4662(15) .
N1 C50 1.4716(15) .
C49 C51 1.5496(15) .
C49 H49A 0.9900 .
C49 H49B 0.9900 .
C47 C52 1.5509(16) .
C47 H47A 0.9900 .
C47 H47B 0.9900 .
C48 C50 1.5468(16) .
C48 H48A 0.9900 .
C48 H48B 0.9900 .
C51 H51A 0.9900 .
C51 H51B 0.9900 .
C52 H52A 0.9900 .
C52 H52B 0.9900 .
C50 H50A 0.9900 .
C50 H50B 0.9900 .
N4 C24 1.463(2) .
N4 C26' 1.467(3) .
N4 C28 1.471(2) .
N4 C24' 1.488(3) .
N4 C26 1.494(2) .
N4 C28' 1.508(3) .
N4 Li3 2.071(2) .
N3 C25' 1.472(3) .
N3 C23' 1.475(3) .
N3 C27' 1.477(3) .
N3 C23 1.483(3) .
N3 C27 1.485(3) .
N3 C25 1.490(2) .
N3 Li2 2.141(2) .
C24 C23 1.552(3) .
C24 H24A 0.9900 .
C24 H24B 0.9900 .
C28 C27 1.552(3) .
C28 H28A 0.9900 .
C28 H28B 0.9900 .
C26 C25 1.552(3) .
C26 H26A 0.9900 .
C26 H26B 0.9900 .
C23 H23A 0.9900 .
C23 H23B 0.9900 .
C27 H27A 0.9900 .
C27 H27B 0.9900 .
C25 H25A 0.9900 .
C25 H25B 0.9900 .
C24' C23' 1.542(3) .
C24' H24C 0.9900 .
C24' H24D 0.9900 .
C28' C27' 1.542(3) .
C28' H28C 0.9900 .
C28' H28D 0.9900 .
C26' C25' 1.541(3) .
C26' H26C 0.9900 .
C26' H26D 0.9900 .
C23' H23C 0.9900 .
C23' H23D 0.9900 .
C27' H27C 0.9900 .
C27' H27D 0.9900 .
C25' H25C 0.9900 .
C25' H25D 0.9900 .
Li1 Li2 2.408(3) .
Li1 H7A 2.276(17) .
Li2 N7A 2.146(4) 2_575
Li2 N7 2.189(4) .
Li2 H7B 2.127(17) .
Li2 H4B 2.119(17) .
Li4 N5 2.065(2) .
Li4 Li3 2.321(3) .
Li4 H15B 2.242(17) .
Li3 H12A 2.162(17) .
Li3 H15A 2.247(17) .
N5 C40 1.4819(13) .
N5 C41 1.4826(13) .
N5 C43 1.4837(13) .
N6 C45 1.4712(14) .
N6 C46 1.4729(14) .
N6 C44 1.4738(13) .
C43 C44 1.5512(14) .
C43 H43A 0.9900 .
C43 H43B 0.9900 .
C41 C45 1.5464(15) .
C41 H41A 0.9900 .
C41 H41B 0.9900 .
C40 C46 1.5481(14) .
C40 H40A 0.9900 .
C40 H40B 0.9900 .
C44 H44A 0.9900 .
C44 H44B 0.9900 .
C45 H45A 0.9900 .
C45 H45B 0.9900 .
C46 H46A 0.9900 .
C46 H46B 0.9900 .
N7 C36 1.476(3) .
N7 C35 1.478(3) .
N7 C37 1.480(3) .
C36 C37B 1.548(2) .
C36 H36A 0.9900 .
C36 H36B 0.9900 .
C35 C36B 1.545(2) .
C35 H35A 0.9900 .
C35 H35B 0.9900 .
C37 C35B 1.546(2) .
C37 H37A 0.9900 .
C37 H37B 0.9900 .
N7A C35B 1.476(3) .
N7A C36B 1.478(3) .
N7A C37B 1.479(3) .
N7A Li2 2.146(4) 2_575
C36B H36C 0.9900 .
C36B H36D 0.9900 .
C35B H35C 0.9900 .
C35B H35D 0.9900 .
C37B H37C 0.9900 .
C37B H37D 0.9900 .
